data_7061521
loop_
_publ_author_name
'Horniichuk, Oleksandr Ye.'
'Ridier, Karl'
'Moln\'ar, G\'abor'
'Kotsyubynsky, Volodymyr O.'
'Shova, Sergiu'
'Amirkhanov, Vladimir M.'
'Gural'skiy, Il&#x2019;ya A.'
'Salmon, Lionel'
'Bousseksou, Azzedine'

_publ_section_title
;
 Solvatomorphism, polymorphism and spin crossover in
 bis[hydrotris(1,2,3-triazol-1-yl)borate]iron(ii)
;
_journal_issue 24
_journal_name_full 'New Journal of Chemistry'
_journal_page_first 11734
_journal_page_last 11740
_journal_paper_doi 10.1039/D2NJ01471H
_journal_volume 46
_journal_year 2022
_chemical_formula_moiety 'C12 H14 B2 Fe N18, 2(C H4 O)'
_chemical_formula_sum 'C14 H22 B2 Fe N18 O2'
_chemical_formula_weight 551.96
_space_group_crystal_system monoclinic
_space_group_IT_number 14
_space_group_name_Hall '-P 2yn'
_space_group_name_H-M_alt 'P 1 21/n 1'
_atom_sites_solution_hydrogens mixed
_audit_creation_date 2022-04-25
_audit_creation_method
;
Olex2 1.5-dev
(compiled 2022.04.21 svn.rca3783a0 for OlexSys, GUI svn.r6444)
;
_audit_update_record
;
2022-05-08 deposited with the CCDC.	2022-05-18 downloaded from the CCDC.
;
_cell_angle_alpha 90
_cell_angle_beta 99.208(7)
_cell_angle_gamma 90
_cell_formula_units_Z 2
_cell_length_a 10.4567(8)
_cell_length_b 8.2415(5)
_cell_length_c 13.9101(8)
_cell_measurement_reflns_used 1952
_cell_measurement_temperature 180.00(10)
_cell_measurement_theta_max 25.6300
_cell_measurement_theta_min 2.2670
_cell_volume 1183.31(14)
_computing_cell_refinement 'CrysAlisPro 1.171.40.53 (Rigaku OD, 2019)'
_computing_data_collection 'CrysAlisPro 1.171.40.53 (Rigaku OD, 2019)'
_computing_data_reduction 'CrysAlisPro 1.171.40.53 (Rigaku OD, 2019)'
_computing_molecular_graphics 'Olex2 1.5-dev (Dolomanov et al., 2009)'
_computing_publication_material 'Olex2 1.5-dev (Dolomanov et al., 2009)'
_computing_structure_refinement 'SHELXL 2018/3 (Sheldrick, 2015)'
_diffrn_ambient_temperature 180
_diffrn_detector_area_resol_mean 8.0797
_diffrn_detector_type Eos
_diffrn_measured_fraction_theta_full 1.000
_diffrn_measured_fraction_theta_max 1.000
_diffrn_measurement_details
;
List of Runs (angles in degrees, time in seconds):

  # Type    Start    End  Width  t~exp~   \w     \q     \k     \f   Frames
#--------------------------------------------------------------------------
  1  \w    -63.00   7.00   1.00   30.00    --  -15.37 114.00 124.00   70
  2  \w      4.00  29.00   1.00   30.00    --   17.79-114.00  33.00   25
  3  \w    -19.00  10.00   1.00   30.00    --  -15.37 -77.00 -60.00   29
  4  \w      1.00  27.00   1.00   30.00    --   17.79  57.00 -60.00   26
  5  \w     13.00  85.00   1.00   30.00    --   17.79  57.00  30.00   72
  6  \w     -9.00  39.00   1.00   30.00    --   17.79  77.00 -60.00   48
  7  \w     34.00  73.00   1.00   30.00    --   17.79  57.00-120.00   39
  8  \w     41.00  67.00   1.00   30.00    --   17.79  57.00 -60.00   26
  9  \w      4.00  30.00   1.00   30.00    --   17.79  57.00-120.00   26
;
_diffrn_measurement_device 'four-circle diffractometer'
_diffrn_measurement_device_type 'Xcalibur, Eos'
_diffrn_measurement_method '\w scans'
_diffrn_radiation_type MoK\a
_diffrn_radiation_wavelength 0.71073
_diffrn_reflns_av_R_equivalents 0.0595
_diffrn_reflns_av_unetI/netI 0.0733
_diffrn_reflns_Laue_measured_fraction_full 1.000
_diffrn_reflns_Laue_measured_fraction_max 1.000
_diffrn_reflns_limit_h_max 12
_diffrn_reflns_limit_h_min -12
_diffrn_reflns_limit_k_max 10
_diffrn_reflns_limit_k_min -7
_diffrn_reflns_limit_l_max 17
_diffrn_reflns_limit_l_min -16
_diffrn_reflns_number 8240
_diffrn_reflns_point_group_measured_fraction_full 1.000
_diffrn_reflns_point_group_measured_fraction_max 1.000
_diffrn_reflns_theta_full 25.242
_diffrn_reflns_theta_max 26.000
_diffrn_reflns_theta_min 2.271
_exptl_absorpt_coefficient_mu 0.692
_exptl_absorpt_correction_T_max 1.00000
_exptl_absorpt_correction_T_min 0.94350
_exptl_absorpt_correction_type multi-scan
_exptl_absorpt_process_details
;
CrysAlisPro 1.171.40.53 (Rigaku Oxford Diffraction, 2019)
Empirical absorption correction using spherical harmonics,
 implemented in SCALE3 ABSPACK scaling algorithm.
;
_exptl_crystal_colour 'clear light red'
_exptl_crystal_density_diffrn 1.549
_exptl_crystal_description prism
_exptl_crystal_F_000 568
_exptl_crystal_size_max 0.3
_exptl_crystal_size_mid 0.05
_exptl_crystal_size_min 0.05
_refine_diff_density_max 0.370
_refine_diff_density_min -0.490
_refine_diff_density_rms 0.074
_refine_ls_extinction_method none
_refine_ls_goodness_of_fit_ref 1.084
_refine_ls_hydrogen_treatment mixed
_refine_ls_matrix_type full
_refine_ls_number_parameters 175
_refine_ls_number_reflns 2322
_refine_ls_number_restraints 1
_refine_ls_restrained_S_all 1.084
_refine_ls_R_factor_all 0.0768
_refine_ls_R_factor_gt 0.0538
_refine_ls_shift/su_max 0.000
_refine_ls_shift/su_mean 0.000
_refine_ls_structure_factor_coef Fsqd
_refine_ls_weighting_details 'w=1/[\s^2^(Fo^2^)+(0.0233P)^2^+0.6937P] where P=(Fo^2^+2Fc^2^)/3'
_refine_ls_weighting_scheme calc
_refine_ls_wR_factor_gt 0.0862
_refine_ls_wR_factor_ref 0.0932
_reflns_Friedel_coverage 0.000
_reflns_number_gt 1868
_reflns_number_total 2322
_reflns_threshold_expression 'I > 2\s(I)'
_cod_data_source_file d2nj01471h2.cif
_cod_data_source_block shi_4731_ilgu
_cod_depositor_comments 'Adding full bibliography for 7061516--7061521.cif.'
_cod_database_code 7061521
_shelx_shelxl_version_number 2018/3
_shelx_space_group_comment
;
The symmetry employed for this shelxl refinement is uniquely defined
by the following loop, which should always be used as a source of
symmetry information in preference to the above space-group names.
They are only intended as comments.
;
_shelx_estimated_absorpt_t_max 0.966
_shelx_estimated_absorpt_t_min 0.819
_olex2_refinement_description
;
1. Fixed Uiso
 At 1.2 times of:
  All C(H) groups
 At 1.5 times of:
  All C(H,H,H) groups, All O(H) groups
2. Restrained distances
 B1-H1
 1.1 with sigma of 0.02
3.a Aromatic/amide H refined with riding coordinates:
 C6(H6), C5(H5), C1(H1A), C2(H2), C4(H4), C3(H3)
3.b Idealised Me refined as rotating group:
 C7(H7A,H7B,H7C)
3.c Idealised tetrahedral OH refined as rotating group:
 O1(H1B)
;
_olex2_submission_special_instructions 'No special instructions were received'
_oxdiff_exptl_absorpt_empirical_details
;
Empirical correction (ABSPACK) includes:
- Absorption correction using spherical harmonics
- Frame scaling
;

loop_
_space_group_symop_operation_xyz
'x, y, z'
'-x+1/2, y+1/2, -z+1/2'
'-x, -y, -z'
'x-1/2, -y-1/2, z-1/2'

loop_
_atom_site_label
_atom_site_type_symbol
_atom_site_fract_x
_atom_site_fract_y
_atom_site_fract_z
_atom_site_U_iso_or_equiv
_atom_site_adp_type
_atom_site_occupancy
_atom_site_site_symmetry_order
_atom_site_calc_flag
_atom_site_refinement_flags_posn
_atom_site_refinement_flags_adp
_atom_site_refinement_flags_occupancy
_atom_site_disorder_assembly
_atom_site_disorder_group
Fe1 Fe 0.500000 0.000000 0.500000 0.01341(17) Uani 1 2 d S . P . .
C6 C 0.2290(3) 0.2046(4) 0.2951(2) 0.0252(8) Uani 1 1 d . . . . .
H6 H 0.205078 0.265769 0.238945 0.030 Uiso 1 1 calc R U . . .
N8 N 0.3427(3) 0.0793(3) 0.41842(16) 0.0174(6) Uani 1 1 d . . . . .
O1 O 0.8778(3) 0.1598(3) 0.44154(16) 0.0373(6) Uani 1 1 d . . . . .
H1B H 0.842791 0.088118 0.468887 0.056 Uiso 1 1 calc R U . . .
N2 N 0.5735(2) 0.2178(3) 0.49518(16) 0.0161(6) Uani 1 1 d . . . . .
N1 N 0.5588(2) 0.3016(3) 0.41018(16) 0.0168(6) Uani 1 1 d . . . . .
N9 N 0.2206(3) 0.0528(3) 0.42444(18) 0.0218(6) Uani 1 1 d . . . . .
C5 C 0.1483(3) 0.1293(4) 0.3484(2) 0.0282(8) Uani 1 1 d . . . . .
H5 H 0.058256 0.130131 0.334780 0.034 Uiso 1 1 calc R U . . .
C7 C 0.9611(4) 0.2507(4) 0.5116(3) 0.0399(10) Uani 1 1 d . . . . .
H7A H 0.995212 0.341284 0.480523 0.060 Uiso 1 1 calc R U . . .
H7B H 1.031184 0.183018 0.541383 0.060 Uiso 1 1 calc R U . . .
H7C H 0.913571 0.289366 0.560619 0.060 Uiso 1 1 calc R U . . .
N7 N 0.3498(3) 0.1733(3) 0.33957(16) 0.0176(6) Uani 1 1 d . . . . .
B1 B 0.4857(4) 0.2195(4) 0.3183(2) 0.0203(9) Uani 1 1 d D . . . .
N3 N 0.6406(3) 0.3056(3) 0.56433(17) 0.0215(6) Uani 1 1 d . . . . .
C1 C 0.6688(3) 0.4468(4) 0.5233(2) 0.0278(8) Uani 1 1 d . . . . .
H1A H 0.715585 0.531839 0.555897 0.033 Uiso 1 1 calc R U . . .
C2 C 0.6183(3) 0.4454(4) 0.4274(2) 0.0254(8) Uani 1 1 d . . . . .
H2 H 0.623694 0.527680 0.382417 0.031 Uiso 1 1 calc R U . . .
N4 N 0.5566(3) 0.0586(3) 0.30574(16) 0.0171(6) Uani 1 1 d . . . . .
N5 N 0.5705(3) -0.0493(3) 0.37997(16) 0.0170(6) Uani 1 1 d . . . . .
N6 N 0.6333(3) -0.1773(3) 0.35527(18) 0.0218(6) Uani 1 1 d . . . . .
C4 C 0.6104(3) -0.0035(4) 0.2329(2) 0.0237(7) Uani 1 1 d . . . . .
H4 H 0.614161 0.044366 0.172888 0.028 Uiso 1 1 calc R U . . .
C3 C 0.6583(3) -0.1509(4) 0.2644(2) 0.0259(8) Uani 1 1 d . . . . .
H3 H 0.701526 -0.222226 0.228891 0.031 Uiso 1 1 calc R U . . .
H1 H 0.481(3) 0.296(3) 0.2534(14) 0.012(7) Uiso 1 1 d D . . . .

loop_
_atom_site_aniso_label
_atom_site_aniso_U_11
_atom_site_aniso_U_22
_atom_site_aniso_U_33
_atom_site_aniso_U_23
_atom_site_aniso_U_13
_atom_site_aniso_U_12
Fe1 0.0173(3) 0.0120(3) 0.0112(3) 0.0022(3) 0.0033(2) 0.0009(3)
C6 0.032(2) 0.026(2) 0.0157(16) 0.0025(14) -0.0029(15) 0.0082(17)
N8 0.0211(16) 0.0171(14) 0.0151(13) 0.0016(11) 0.0059(11) 0.0026(12)
O1 0.0408(17) 0.0396(16) 0.0331(13) 0.0074(12) 0.0110(12) -0.0077(14)
N2 0.0202(16) 0.0132(14) 0.0151(12) 0.0010(11) 0.0030(11) 0.0004(12)
N1 0.0224(16) 0.0094(14) 0.0203(13) 0.0035(11) 0.0086(11) 0.0024(12)
N9 0.0176(15) 0.0250(16) 0.0230(14) 0.0000(11) 0.0032(12) 0.0013(13)
C5 0.0199(19) 0.034(2) 0.0282(18) -0.0019(16) -0.0048(15) 0.0045(17)
C7 0.038(2) 0.040(2) 0.043(2) -0.0034(19) 0.0117(19) -0.001(2)
N7 0.0224(16) 0.0176(14) 0.0129(12) 0.0032(11) 0.0031(11) 0.0054(12)
B1 0.031(2) 0.016(2) 0.0152(17) 0.0063(15) 0.0079(16) 0.0067(17)
N3 0.0225(16) 0.0178(15) 0.0247(14) -0.0063(12) 0.0052(12) -0.0022(13)
C1 0.026(2) 0.0178(18) 0.040(2) -0.0116(15) 0.0083(17) -0.0037(16)
C2 0.027(2) 0.0116(17) 0.041(2) 0.0031(15) 0.0171(17) 0.0018(15)
N4 0.0255(16) 0.0159(14) 0.0112(12) 0.0021(10) 0.0072(11) 0.0001(12)
N5 0.0225(15) 0.0125(14) 0.0171(13) 0.0022(10) 0.0067(11) 0.0008(12)
N6 0.0264(16) 0.0145(14) 0.0266(14) -0.0005(12) 0.0109(12) 0.0021(13)
C4 0.032(2) 0.0241(18) 0.0172(15) 0.0006(15) 0.0100(14) 0.0012(17)
C3 0.033(2) 0.0223(19) 0.0270(17) -0.0060(15) 0.0177(16) 0.0022(17)

loop_
_atom_type_symbol
_atom_type_description
_atom_type_scat_dispersion_real
_atom_type_scat_dispersion_imag
_atom_type_scat_source
C C 0.0033 0.0016 'International Tables Vol C Tables 4.2.6.8 and 6.1.1.4'
H H 0.0000 0.0000 'International Tables Vol C Tables 4.2.6.8 and 6.1.1.4'
B B 0.0013 0.0007 'International Tables Vol C Tables 4.2.6.8 and 6.1.1.4'
Fe Fe 0.3463 0.8444 'International Tables Vol C Tables 4.2.6.8 and 6.1.1.4'
N N 0.0061 0.0033 'International Tables Vol C Tables 4.2.6.8 and 6.1.1.4'
O O 0.0106 0.0060 'International Tables Vol C Tables 4.2.6.8 and 6.1.1.4'

loop_
_geom_angle_atom_site_label_1
_geom_angle_atom_site_label_2
_geom_angle_atom_site_label_3
_geom_angle
_geom_angle_site_symmetry_1
_geom_angle_site_symmetry_3
_geom_angle_publ_flag
N8 Fe1 N8 180.0 . 3_656 y
N8 Fe1 N2 91.60(10) 3_656 . y
N8 Fe1 N2 88.40(10) 3_656 3_656 y
N8 Fe1 N2 88.40(10) . . y
N8 Fe1 N2 91.60(10) . 3_656 y
N8 Fe1 N5 88.35(10) . . y
N8 Fe1 N5 88.35(10) 3_656 3_656 y
N8 Fe1 N5 91.65(10) . 3_656 y
N8 Fe1 N5 91.65(10) 3_656 . y
N2 Fe1 N2 180.0 . 3_656 y
N2 Fe1 N5 87.59(10) 3_656 3_656 y
N2 Fe1 N5 92.41(10) 3_656 . y
N2 Fe1 N5 87.59(10) . . y
N2 Fe1 N5 92.41(10) . 3_656 y
N5 Fe1 N5 180.00(13) . 3_656 y
C5 C6 H6 126.8 . . ?
N7 C6 H6 126.8 . . ?
N7 C6 C5 106.4(3) . . ?
N9 N8 Fe1 130.15(19) . . ?
N9 N8 N7 109.1(2) . . ?
N7 N8 Fe1 120.7(2) . . ?
C7 O1 H1B 109.5 . . ?
N1 N2 Fe1 120.41(18) . . ?
N3 N2 Fe1 130.28(19) . . ?
N3 N2 N1 109.3(2) . . ?
N2 N1 B1 118.2(2) . . ?
C2 N1 N2 108.0(2) . . ?
C2 N1 B1 133.7(3) . . ?
N8 N9 C5 107.5(3) . . ?
C6 C5 H5 125.6 . . ?
N9 C5 C6 108.7(3) . . ?
N9 C5 H5 125.6 . . ?
O1 C7 H7A 109.5 . . ?
O1 C7 H7B 109.5 . . ?
O1 C7 H7C 109.5 . . ?
H7A C7 H7B 109.5 . . ?
H7A C7 H7C 109.5 . . ?
H7B C7 H7C 109.5 . . ?
C6 N7 N8 108.3(3) . . ?
C6 N7 B1 133.8(3) . . ?
N8 N7 B1 117.9(2) . . ?
N1 B1 N7 107.4(2) . . ?
N1 B1 N4 106.7(3) . . ?
N1 B1 H1 112.3(13) . . ?
N7 B1 H1 112.4(15) . . ?
N4 B1 N7 106.5(3) . . ?
N4 B1 H1 111.2(14) . . ?
N2 N3 C1 107.0(2) . . ?
N3 C1 H1A 125.3 . . ?
N3 C1 C2 109.4(3) . . ?
C2 C1 H1A 125.3 . . ?
N1 C2 C1 106.2(3) . . ?
N1 C2 H2 126.9 . . ?
C1 C2 H2 126.9 . . ?
N5 N4 B1 118.3(2) . . ?
C4 N4 B1 133.0(3) . . ?
C4 N4 N5 108.7(2) . . ?
N4 N5 Fe1 120.14(19) . . ?
N6 N5 Fe1 130.93(19) . . ?
N6 N5 N4 108.9(2) . . ?
N5 N6 C3 107.1(2) . . ?
N4 C4 H4 127.0 . . ?
N4 C4 C3 106.0(3) . . ?
C3 C4 H4 127.0 . . ?
N6 C3 C4 109.2(3) . . ?
N6 C3 H3 125.4 . . ?
C4 C3 H3 125.4 . . ?

loop_
_geom_bond_atom_site_label_1
_geom_bond_atom_site_label_2
_geom_bond_distance
_geom_bond_site_symmetry_2
_geom_bond_publ_flag
Fe1 N8 1.955(2) . y
Fe1 N8 1.955(2) 3_656 y
Fe1 N2 1.958(2) 3_656 y
Fe1 N2 1.958(2) . y
Fe1 N5 1.972(2) . y
Fe1 N5 1.972(2) 3_656 y
C6 H6 0.9300 . ?
C6 C5 1.358(5) . ?
C6 N7 1.340(4) . ?
N8 N9 1.311(3) . ?
N8 N7 1.355(3) . ?
O1 H1B 0.8200 . ?
O1 C7 1.414(4) . ?
N2 N1 1.357(3) . ?
N2 N3 1.314(3) . ?
N1 B1 1.538(4) . ?
N1 C2 1.343(4) . ?
N9 C5 1.354(4) . ?
C5 H5 0.9300 . ?
C7 H7A 0.9600 . ?
C7 H7B 0.9600 . ?
C7 H7C 0.9600 . ?
N7 B1 1.544(5) . ?
B1 N4 1.543(4) . ?
B1 H1 1.096(16) . ?
N3 C1 1.349(4) . ?
C1 H1A 0.9300 . ?
C1 C2 1.355(4) . ?
C2 H2 0.9300 . ?
N4 N5 1.352(3) . ?
N4 C4 1.336(4) . ?
N5 N6 1.317(3) . ?
N6 C3 1.349(4) . ?
C4 H4 0.9300 . ?
C4 C3 1.360(4) . ?
C3 H3 0.9300 . ?

loop_
_geom_torsion_atom_site_label_1
_geom_torsion_atom_site_label_2
_geom_torsion_atom_site_label_3
_geom_torsion_atom_site_label_4
_geom_torsion
_geom_torsion_site_symmetry_1
_geom_torsion_site_symmetry_2
_geom_torsion_site_symmetry_3
_geom_torsion_site_symmetry_4
_geom_torsion_publ_flag
Fe1 N8 N9 C5 -177.4(2) . . . . ?
Fe1 N8 N7 C6 177.56(19) . . . . ?
Fe1 N8 N7 B1 -1.7(3) . . . . ?
Fe1 N2 N1 B1 -1.2(3) . . . . ?
Fe1 N2 N1 C2 -179.8(2) . . . . ?
Fe1 N2 N3 C1 179.8(2) . . . . ?
Fe1 N5 N6 C3 179.1(2) . . . . ?
C6 N7 B1 N1 125.4(3) . . . . ?
C6 N7 B1 N4 -120.6(3) . . . . ?
N8 N9 C5 C6 -0.3(4) . . . . ?
N8 N7 B1 N1 -55.6(3) . . . . ?
N8 N7 B1 N4 58.5(3) . . . . ?
N2 N1 B1 N7 57.3(3) . . . . ?
N2 N1 B1 N4 -56.6(3) . . . . ?
N2 N1 C2 C1 0.1(3) . . . . ?
N2 N3 C1 C2 -0.1(4) . . . . ?
N1 N2 N3 C1 0.2(3) . . . . ?
N1 B1 N4 N5 56.9(4) . . . . ?
N1 B1 N4 C4 -123.8(3) . . . . ?
N9 N8 N7 C6 -0.6(3) . . . . ?
N9 N8 N7 B1 -179.9(2) . . . . ?
C5 C6 N7 N8 0.4(3) . . . . ?
C5 C6 N7 B1 179.5(3) . . . . ?
N7 C6 C5 N9 -0.1(4) . . . . ?
N7 N8 N9 C5 0.5(3) . . . . ?
N7 B1 N4 N5 -57.5(3) . . . . ?
N7 B1 N4 C4 121.7(3) . . . . ?
B1 N1 C2 C1 -178.2(3) . . . . ?
B1 N4 N5 Fe1 0.4(3) . . . . ?
B1 N4 N5 N6 -179.9(3) . . . . ?
B1 N4 C4 C3 -179.8(3) . . . . ?
N3 N2 N1 B1 178.5(3) . . . . ?
N3 N2 N1 C2 -0.2(3) . . . . ?
N3 C1 C2 N1 0.0(4) . . . . ?
C2 N1 B1 N7 -124.5(3) . . . . ?
C2 N1 B1 N4 121.6(3) . . . . ?
N4 N5 N6 C3 -0.5(3) . . . . ?
N4 C4 C3 N6 0.2(4) . . . . ?
N5 N4 C4 C3 -0.5(3) . . . . ?
N5 N6 C3 C4 0.2(4) . . . . ?
C4 N4 N5 Fe1 -179.1(2) . . . . ?
C4 N4 N5 N6 0.7(3) . . . . ?
